data_7225689
loop_
_publ_author_name
'Sovago, Ioana'
'Thomas, Lynne H.'
'Adam, Martin S.'
'Capelli, Silvia C.'
'Wilson, Chick C.'
'Farrugia, Louis J.'

_publ_section_title
;
 High resolution X-ray and neutron diffraction studies on molecular
 complexes of chloranilic acid and lutidines
;
_journal_issue 30
_journal_name_full CrystEngComm
_journal_page_first 5697
_journal_paper_doi 10.1039/C6CE01065B
_journal_volume 18
_journal_year 2016
_chemical_compound_source commercial
_chemical_formula_moiety
;
C6 Cl2 O4, 2(C7 H10 N)  
;
_chemical_formula_sum 'C20 H20 Cl2 N2 O4'
_chemical_formula_weight 423.38
_chemical_name_systematic
;
 ?
;
_space_group_crystal_system monoclinic
_space_group_IT_number 14
_space_group_name_Hall '-P 2yn'
_space_group_name_H-M_alt 'P 1 21/n 1'
_symmetry_space_group_name_Hall '-P 2yn'
_symmetry_space_group_name_H-M 'P 1 21/n 1'
_atom_sites_solution_hydrogens geom
_atom_sites_solution_primary direct
_atom_sites_solution_secondary difmap
_audit_update_record
;
2016-05-04 deposited with the CCDC.
2016-06-13 downloaded from the CCDC.
;
_cell_angle_alpha 90
_cell_angle_beta 90.3030(10)
_cell_angle_gamma 90
_cell_formula_units_Z 2
_cell_length_a 7.0429(2)
_cell_length_b 9.3113(2)
_cell_length_c 14.6210(3)
_cell_measurement_reflns_used 11674
_cell_measurement_temperature 100(2)
_cell_measurement_theta_max 53.87
_cell_measurement_theta_min 1
_cell_measurement_wavelength 0.71073
_cell_volume 958.81(4)
_computing_cell_refinement 'HKL Scalepack (Otwinowski & Minor 1997)'
_computing_data_collection 'Collect (Bruker AXS BV, 1997-2004)'
_computing_data_reduction 'HKL Denzo and Scalepack (Otwinowski & Minor 1997)'
_computing_molecular_graphics 'Ortep-3 for Windows (Farrugia, 1997)'
_computing_publication_material 'WinGX publication routines (Farrugia, 1999)'
_computing_structure_refinement 'SHELXL-97 (Sheldrick, 2008)'
_computing_structure_solution 'SHELXS-97 (Sheldrick, 2008)'
_diffrn_ambient_temperature 100(2)
_diffrn_detector 'CCD plate'
_diffrn_detector_area_resol_mean 9
_diffrn_measured_fraction_theta_full 0.991
_diffrn_measured_fraction_theta_max 0.991
_diffrn_measurement_device '95mm CCD camera on \k-goniostat'
_diffrn_measurement_device_type KappaCCD
_diffrn_measurement_method 'CCD rotation images, thick slices'
_diffrn_orient_matrix_type 'by Bruker AXS Collect from scalepack cell'
_diffrn_orient_matrix_UB_11 -0.0947379
_diffrn_orient_matrix_UB_12 -0.689960E-1
_diffrn_orient_matrix_UB_13 0.255391E-1
_diffrn_orient_matrix_UB_21 -0.703941E-1
_diffrn_orient_matrix_UB_22 0.5748E-3
_diffrn_orient_matrix_UB_23 -0.595761E-1
_diffrn_orient_matrix_UB_31 0.789320E-1
_diffrn_orient_matrix_UB_32 -0.822995E-1
_diffrn_orient_matrix_UB_33 -0.218269E-1
_diffrn_radiation_monochromator graphite
_diffrn_radiation_probe x-ray
_diffrn_radiation_type MoK\a
_diffrn_radiation_wavelength 0.71073
_diffrn_reflns_av_R_equivalents 0.0245
_diffrn_reflns_av_unetI/netI 0.0254
_diffrn_reflns_limit_h_max 15
_diffrn_reflns_limit_h_min -15
_diffrn_reflns_limit_k_max 20
_diffrn_reflns_limit_k_min -20
_diffrn_reflns_limit_l_max 33
_diffrn_reflns_limit_l_min -33
_diffrn_reflns_number 35670
_diffrn_reflns_reduction_process
;
 Scaled and merged with Sortav
 R.H. Blessing, (1987) Cryst. Rev. 1, 3-58
 R.H. Blessing, (1989) J. Appl. Cryst. 22, 396-397
;
_diffrn_reflns_theta_full 53.87
_diffrn_reflns_theta_max 53.87
_diffrn_reflns_theta_min 2.59
_exptl_absorpt_coefficient_mu 0.369
_exptl_absorpt_correction_T_max 0.7502
_exptl_absorpt_correction_T_min 0.5265
_exptl_absorpt_correction_type multi-scan
_exptl_absorpt_process_details 'SADABS, Bruker(2001)'
_exptl_crystal_colour red
_exptl_crystal_density_diffrn 1.466
_exptl_crystal_density_method 'not measured'
_exptl_crystal_description prism
_exptl_crystal_F_000 440
_exptl_crystal_size_max 0.36
_exptl_crystal_size_mid 0.26
_exptl_crystal_size_min 0.18
_refine_diff_density_max 0.499
_refine_diff_density_min -0.632
_refine_diff_density_rms 0.038
_refine_ls_extinction_coef 0.06(2)
_refine_ls_extinction_expression
;
        Becker, P.J. & Coppens, P. (1974) Acta Cryst., A30, 129-153.
;
_refine_ls_extinction_method 'Becker-Coppens type 1 Lorentzian isotropic'
_refine_ls_goodness_of_fit_ref 2.046
_refine_ls_matrix_type full
_refine_ls_number_parameters 379
_refine_ls_number_reflns 10232
_refine_ls_number_restraints 0
_refine_ls_R_factor_all 0.034
_refine_ls_R_factor_gt 0.024
_refine_ls_shift/su_max 0
_refine_ls_structure_factor_coef F
_refine_ls_weighting_details
;
        calc w1 = 1/[s^2^(Fo)]
;
_refine_ls_weighting_scheme calc
_refine_ls_wR_factor_ref 0.033
_reflns_number_gt 9999
_reflns_number_total 11674
_reflns_threshold_expression >2\s(I)
_cod_data_source_file c6ce01065b3.cif
_cod_data_source_block 2_(3,4)_xd
_cod_depositor_comments 'Adding full bibliography for 7225667--7225698.cif.'
_cod_database_code 7225689

loop_
_space_group_symop_id
_space_group_symop_operation_xyz
1 +X,+Y,+Z
2 1/2-X,1/2+Y,1/2-Z
3 -X,-Y,-Z
4 1/2+X,1/2-Y,1/2+Z

loop_
_atom_local_axes_atom_label
_atom_local_axes_atom0
_atom_local_axes_ax1
_atom_local_axes_atom1
_atom_local_axes_atom2
_atom_local_axes_ax2
CL(1) C(111) Z CL(1) C(112) Y
O(2) C(112) Z O(2) H(125) Y
O(3) C(113) Z O(3) H(125) Y
N(125) C(124) X N(125) C(126) Y
C(121) C(122) X C(121) C(126) Y
C(122) C(121) X C(122) C(123) Y
C(123) C(124) X C(123) C(122) Y
C(124) C(123) X C(124) N(125) Y
C(126) C(121) X C(126) N(125) Y
C(22) H(22C) Z C(22) H(22B) Y
C(23) H(23C) Z C(23) H(23B) Y
C(111) C(112) X C(111) CL(1) Y
C(112) C(113) X C(112) C(111) Y
C(113) O(3) X C(113) C(112) Y
H(121) C(121) Z H(121) C(126) Y
H(124) C(124) Z H(124) N(125) Y
H(125) N(125) Z H(125) C(124) Y
H(126) C(126) Z H(126) N(125) Y
H(22A) C(22) Z H(22A) H(22C) Y
H(22B) C(22) Z H(22B) H(22A) Y
H(22C) C(22) Z H(22C) H(22A) Y
H(23A) C(23) Z H(23A) H(23B) Y
H(23B) C(23) Z H(23B) H(23C) Y
H(23C) C(23) Z H(23C) H(23B) Y

loop_
_atom_rho_multipole_atom_label
_atom_rho_multipole_coeff_Pv
_atom_rho_multipole_coeff_P00
_atom_rho_multipole_coeff_P11
_atom_rho_multipole_coeff_P1-1
_atom_rho_multipole_coeff_P10
_atom_rho_multipole_coeff_P20
_atom_rho_multipole_coeff_P21
_atom_rho_multipole_coeff_P2-1
_atom_rho_multipole_coeff_P22
_atom_rho_multipole_coeff_P2-2
_atom_rho_multipole_coeff_P30
_atom_rho_multipole_coeff_P31
_atom_rho_multipole_coeff_P3-1
_atom_rho_multipole_coeff_P32
_atom_rho_multipole_coeff_P3-2
_atom_rho_multipole_coeff_P33
_atom_rho_multipole_coeff_P3-3
_atom_rho_multipole_coeff_P40
_atom_rho_multipole_coeff_P41
_atom_rho_multipole_coeff_P4-1
_atom_rho_multipole_coeff_P42
_atom_rho_multipole_coeff_P4-2
_atom_rho_multipole_coeff_P43
_atom_rho_multipole_coeff_P4-3
_atom_rho_multipole_coeff_P44
_atom_rho_multipole_coeff_P4-4
_atom_rho_multipole_kappa
_atom_rho_multipole_kappa_prime0
_atom_rho_multipole_kappa_prime1
_atom_rho_multipole_kappa_prime2
_atom_rho_multipole_kappa_prime3
_atom_rho_multipole_kappa_prime4
Cl(1) 7.53(4) 0 -0.146(12) 0.015(13) -0.046(11) -0.133(15) 0.014(18) 0.057(17) 0.074(17) -0.064(18) 0.056(10) 0.097(10) -0.009(9) 0.056(10) 0.020(10) -0.126(10) -0.001(10) 0.025(15) -0.014(13) -0.006(12) 0.005(14) -0.026(14) 0.004(14) 0.024(15) 0.002(14) -0.015(13) 0.987088 1 1 1 1 1
O(2) 6.099(18) 0 0.029(10) -0.017(9) -0.082(8) -0.030(9) 0.007(9) -0.001(8) -0.099(10) 0.004(10) 0.023(9) -0.011(8) -0.001(7) 0.020(8) 0.000(8) -0.026(9) -0.012(8) 0 0 0 0 0 0 0 0 0 0.992324 0.995197 0.995197 0.995197 0.995197 0.995197
O(3) 6.096(18) 0 -0.026(10) 0.018(9) -0.050(9) -0.021(9) -0.011(10) 0.019(9) -0.079(10) 0.013(10) 0.010(9) 0.030(8) -0.006(8) 0.032(8) 0.007(8) -0.023(8) 0.018(9) 0 0 0 0 0 0 0 0 0 0.992324 0.995197 0.995197 0.995197 0.995197 0.995197
N(125) 5.09(3) 0 0.302(16) -0.212(13) -0.011(10) -0.036(12) -0.019(13) -0.009(11) 0.012(14) 0.054(13) 0.031(12) -0.154(12) 0.092(10) -0.022(12) 0.024(12) 0.156(14) -0.238(15) 0 0 0 0 0 0 0 0 0 1.009762 1.071635 1.071635 1.071635 1.071635 1.071635
C(121) 4.10(4) 0 -0.002(13) 0.082(14) 0.010(13) -0.150(12) 0.009(11) -0.013(12) 0.000(12) 0.055(12) -0.001(13) 0.023(13) 0.023(13) 0.020(13) -0.005(12) 0.204(14) -0.023(14) 0 0 0 0 0 0 0 0 0 1.006347 1.020103 1.020103 1.020103 1.020103 1.020103
C(122) 3.94(3) 0 0.033(12) -0.015(12) 0.023(11) -0.172(11) 0.031(10) 0.002(10) -0.009(11) 0.003(11) 0.006(13) 0.008(12) 0.023(11) -0.004(12) 0.009(12) 0.226(13) -0.017(13) 0 0 0 0 0 0 0 0 0 1.006347 1.020103 1.020103 1.020103 1.020103 1.020103
C(123) 4.05(3) 0 -0.033(13) -0.022(14) 0.020(12) -0.168(12) -0.041(11) -0.045(11) -0.050(12) -0.043(12) 0.002(13) 0.032(13) 0.018(13) -0.011(13) 0.038(13) 0.282(15) -0.006(14) 0 0 0 0 0 0 0 0 0 1.006347 1.020103 1.020103 1.020103 1.020103 1.020103
C(124) 4.08(3) 0 0.149(14) -0.159(16) -0.033(13) -0.062(14) -0.020(12) 0.039(13) 0.019(14) 0.169(15) -0.009(15) -0.061(13) 0.105(15) 0.009(15) 0.000(15) 0.135(17) -0.119(17) 0 0 0 0 0 0 0 0 0 1.006347 1.020103 1.020103 1.020103 1.020103 1.020103
C(126) 4.29(4) 0 -0.061(14) 0.153(17) 0.020(13) -0.190(14) 0.014(12) -0.011(14) 0.088(14) -0.014(15) -0.013(16) 0.122(14) -0.064(15) -0.019(14) -0.039(16) 0.370(17) -0.063(17) 0 0 0 0 0 0 0 0 0 1.006347 1.020103 1.020103 1.020103 1.020103 1.020103
C(22) 4.08(6) 0 0.003(12) 0.028(12) 0.010(12) 0.009(11) -0.002(11) -0.007(11) -0.033(10) -0.010(11) 0.163(14) -0.034(12) 0.010(13) -0.022(12) -0.018(12) 0.002(11) -0.145(12) 0 0 0 0 0 0 0 0 0 0.99261 1.022229 1.022229 1.022229 1.022229 1.022229
C(23) 4.44(6) 0 -0.060(14) 0.115(14) 0.094(14) 0.046(14) 0.032(13) -0.122(15) 0.057(13) 0.066(14) 0.185(17) 0.030(15) 0.008(14) 0.001(14) 0.014(14) 0.040(14) -0.223(15) 0 0 0 0 0 0 0 0 0 0.99261 1.022229 1.022229 1.022229 1.022229 1.022229
C(111) 4.14(3) 0 0.021(13) -0.055(13) 0.023(12) -0.025(11) -0.001(11) -0.001(10) 0.063(11) 0.067(11) -0.003(13) 0.021(12) -0.062(12) 0.005(13) -0.012(13) 0.245(13) -0.038(14) 0 0 0 0 0 0 0 0 0 0.990394 0.958702 0.958702 0.958702 0.958702 0.958702
C(112) 3.99(3) 0 -0.063(13) -0.027(13) 0.018(12) -0.204(12) 0.005(11) 0.014(11) -0.081(12) 0.021(12) -0.019(13) -0.008(12) 0.024(12) 0.004(12) -0.017(13) 0.319(14) 0.050(14) 0 0 0 0 0 0 0 0 0 0.990394 0.958702 0.958702 0.958702 0.958702 0.958702
C(113) 4.15(3) 0 0.058(12) -0.008(13) -0.032(12) -0.235(12) 0.002(11) 0.004(11) 0.060(11) 0.042(11) -0.011(13) -0.018(12) -0.013(12) 0.001(13) 0.008(12) 0.312(14) -0.058(14) 0 0 0 0 0 0 0 0 0 0.990394 0.958702 0.958702 0.958702 0.958702 0.958702
H(121) 0.760(13) 0 0.022(9) -0.036(8) 0.115(10) -0.025(14) 0 0 0 0 0 0 0 0 0 0 0 0 0 0 0 0 0 0 0 0 1.180144 1.180144 1.180144 1.180144 1.180144 1.180144
H(124) 0.760(13) 0 0.022(9) -0.036(8) 0.115(10) -0.025(14) 0 0 0 0 0 0 0 0 0 0 0 0 0 0 0 0 0 0 0 0 1.180144 1.180144 1.180144 1.180144 1.180144 1.180144
H(125) 0.598(19) 0 0.052(14) -0.002(14) 0.100(15) -0.01(2) 0 0 0 0 0 0 0 0 0 0 0 0 0 0 0 0 0 0 0 0 1.180144 1.180144 1.180144 1.180144 1.180144 1.180144
H(126) 0.760(13) 0 0.022(9) -0.036(8) 0.115(10) -0.025(14) 0 0 0 0 0 0 0 0 0 0 0 0 0 0 0 0 0 0 0 0 1.180144 1.180144 1.180144 1.180144 1.180144 1.180144
H(22A) 0.910(14) 0 0.010(9) -0.052(9) 0.116(10) 0.064(14) 0 0 0 0 0 0 0 0 0 0 0 0 0 0 0 0 0 0 0 0 1.168547 1.168547 1.168547 1.168547 1.168547 1.168547
H(22B) 0.910(14) 0 0.010(9) -0.052(9) 0.116(10) 0.064(14) 0 0 0 0 0 0 0 0 0 0 0 0 0 0 0 0 0 0 0 0 1.168547 1.168547 1.168547 1.168547 1.168547 1.168547
H(22C) 0.910(14) 0 0.010(9) -0.052(9) 0.116(10) 0.064(14) 0 0 0 0 0 0 0 0 0 0 0 0 0 0 0 0 0 0 0 0 1.168547 1.168547 1.168547 1.168547 1.168547 1.168547
H(23A) 0.775(16) 0 0.066(10) -0.005(9) 0.032(11) -0.004(14) 0 0 0 0 0 0 0 0 0 0 0 0 0 0 0 0 0 0 0 0 1.168547 1.168547 1.168547 1.168547 1.168547 1.168547
H(23B) 0.775(16) 0 0.066(10) -0.005(9) 0.032(11) -0.004(14) 0 0 0 0 0 0 0 0 0 0 0 0 0 0 0 0 0 0 0 0 1.168547 1.168547 1.168547 1.168547 1.168547 1.168547
H(23C) 0.775(16) 0 0.066(10) -0.005(9) 0.032(11) -0.004(14) 0 0 0 0 0 0 0 0 0 0 0 0 0 0 0 0 0 0 0 0 1.168547 1.168547 1.168547 1.168547 1.168547 1.168547

loop_
_atom_site_label
_atom_site_type_symbol
_atom_site_fract_x
_atom_site_fract_y
_atom_site_fract_z
_atom_site_U_iso_or_equiv
_atom_site_adp_type
_atom_site_occupancy
_atom_site_symmetry_multiplicity
Cl(1) Cl 0.546388(11) 0.265125(9) 0.344080(5) 0.021 Uani 1 4
O(2) O 0.80852(4) 0.50842(4) 0.39105(2) 0.02 Uani 1 4
O(3) O 0.76795(4) 0.70640(4) 0.52044(2) 0.019 Uani 1 4
N(125) N 1.09073(5) 0.71167(7) 0.41714(4) 0.029 Uani 1 4
C(121) C 1.32000(5) 0.89358(4) 0.42538(2) 0.02 Uani 1 4
C(122) C 1.42592(4) 0.82772(3) 0.356184(18) 0.015 Uani 1 4
C(123) C 1.35426(4) 0.70237(4) 0.31491(2) 0.018 Uani 1 4
C(124) C 1.18492(6) 0.64659(5) 0.34820(3) 0.027 Uani 1 4
C(126) C 1.15325(5) 0.83256(6) 0.45539(3) 0.027 Uani 1 4
C(22) C 1.61404(4) 0.88740(4) 0.32777(2) 0.02 Uani 1 4
C(23) C 1.45356(8) 0.63023(5) 0.23732(3) 0.029 Uani 1 4
C(111) C 0.52148(3) 0.39330(3) 0.429550(16) 0.014 Uani 1 4
C(112) C 0.66327(3) 0.49866(3) 0.439182(16) 0.014 Uani 1 4
C(113) C 0.63995(3) 0.61373(3) 0.514554(16) 0.013 Uani 1 4
H(121) H 1.360487 0.994024 0.457334 0.036 Uani 1 4
H(124) H 1.12694 0.547539 0.321074 0.035 Uani 1 4
H(125) H 0.962569 0.663529 0.432341 0.031 Uani 1 4
H(126) H 1.059688 0.874337 0.507574 0.036 Uani 1 4
H(22A) H 1.72496 0.813864 0.342147 0.037 Uani 1 4
H(22B) H 1.619048 0.904823 0.25625 0.037 Uani 1 4
H(22C) H 1.648647 0.979972 0.36649 0.038 Uani 1 4
H(23A) H 1.389594 0.531525 0.218577 0.045 Uani 1 4
H(23B) H 1.597748 0.607666 0.252367 0.042 Uani 1 4
H(23C) H 1.449855 0.698212 0.179268 0.043 Uani 1 4

loop_
_atom_site_aniso_label
_atom_site_aniso_U_11
_atom_site_aniso_U_22
_atom_site_aniso_U_33
_atom_site_aniso_U_23
_atom_site_aniso_U_13
_atom_site_aniso_U_12
Cl(1) 0.02162(3) 0.02094(3) 0.02090(3) -0.00847(2) 0.00767(2) -0.005346(19)
O(2) 0.01532(8) 0.02580(12) 0.01990(9) -0.00681(9) 0.00791(7) -0.00645(8)
O(3) 0.01656(9) 0.02115(10) 0.02062(10) -0.00544(8) 0.00566(8) -0.00769(8)
N(125) 0.01176(9) 0.0401(2) 0.03569(18) 0.02133(16) -0.00048(10) -0.00479(11)
C(121) 0.01824(10) 0.02367(12) 0.01959(10) 0.00179(9) 0.00594(8) 0.00186(9)
C(122) 0.01269(7) 0.01636(8) 0.01540(7) 0.00302(6) 0.00204(6) -0.00109(6)
C(123) 0.01713(9) 0.01908(10) 0.01906(9) 0.00253(8) -0.00380(7) -0.00305(8)
C(124) 0.01873(12) 0.02738(15) 0.03346(16) 0.01092(13) -0.00953(11) -0.01016(11)
C(126) 0.01653(10) 0.03860(19) 0.02615(13) 0.01246(13) 0.00875(10) 0.00541(11)
C(22) 0.01592(9) 0.02017(11) 0.02273(11) 0.00351(8) 0.00513(8) -0.00335(8)
C(23) 0.0380(2) 0.02620(16) 0.02233(13) -0.00599(12) -0.00540(13) 0.00263(15)
C(111) 0.01298(7) 0.01456(7) 0.01409(7) -0.00176(6) 0.00318(5) -0.00182(6)
C(112) 0.01144(6) 0.01601(8) 0.01352(7) -0.00106(6) 0.00277(5) -0.00191(6)
C(113) 0.01176(7) 0.01502(8) 0.01357(7) -0.00066(6) 0.00232(5) -0.00225(6)
H(121) 0.030654 0.034185 0.043571 -0.008964 0.009619 -0.010811
H(124) 0.033315 0.032076 0.039636 -0.006909 0.006823 -0.008728
H(125) 0.024189 0.033428 0.036766 -0.003082 0.007173 -0.008632
H(126) 0.028356 0.039361 0.039781 -0.009383 0.013674 -0.00815
H(22A) 0.026006 0.036376 0.048479 0.015734 0.002446 0.006981
H(22B) 0.032832 0.055164 0.02301 0.010173 0.000154 -0.005171
H(22C) 0.034218 0.037349 0.041088 -0.008598 0.007618 -0.008104
H(23A) 0.043134 0.040285 0.052741 -0.01262 0.014817 -0.01556
H(23B) 0.02633 0.05421 0.045245 -0.003784 0.002433 0.004809
H(23C) 0.049318 0.047168 0.031389 0.008438 0.007961 0.001867

loop_
_geom_angle_atom_site_label_1
_geom_angle_atom_site_label_2
_geom_angle_atom_site_label_3
_geom_angle
_geom_angle_site_symmetry_1
_geom_angle_site_symmetry_2
_geom_angle_site_symmetry_3
_geom_angle_publ_flag
C(124) N(125) C(126) 121.97(3) 1_555 1_555 1_555 yes
C(124) N(125) H(125) 113.47(7) 1_555 1_555 1_555 yes
C(126) N(125) H(125) 124.35(7) 1_555 1_555 1_555 yes
C(122) C(121) C(126) 120.47(4) 1_555 1_555 1_555 yes
C(122) C(121) H(121) 123.33(3) 1_555 1_555 1_555 yes
C(126) C(121) H(121) 116.19(3) 1_555 1_555 1_555 yes
C(121) C(122) C(123) 118.79(3) 1_555 1_555 1_555 yes
C(121) C(122) C(22) 120.86(3) 1_555 1_555 1_555 yes
C(123) C(122) C(22) 120.33(3) 1_555 1_555 1_555 yes
C(122) C(123) C(124) 117.79(4) 1_555 1_555 1_555 yes
C(122) C(123) C(23) 122.01(3) 1_555 1_555 1_555 yes
C(124) C(123) C(23) 120.20(4) 1_555 1_555 1_555 yes
N(125) C(124) C(123) 121.20(4) 1_555 1_555 1_555 yes
N(125) C(124) H(124) 117.96(4) 1_555 1_555 1_555 yes
C(123) C(124) H(124) 120.81(5) 1_555 1_555 1_555 yes
N(125) C(126) C(121) 119.70(4) 1_555 1_555 1_555 yes
N(125) C(126) H(126) 113.49(4) 1_555 1_555 1_555 yes
C(121) C(126) H(126) 126.78(5) 1_555 1_555 1_555 yes
C(122) C(22) H(22A) 110.97(3) 1_555 1_555 1_555 yes
C(122) C(22) H(22B) 111.40(3) 1_555 1_555 1_555 yes
C(122) C(22) H(22C) 110.81(3) 1_555 1_555 1_555 yes
H(22A) C(22) H(22B) 105.47(3) 1_555 1_555 1_555 yes
H(22A) C(22) H(22C) 104.64(3) 1_555 1_555 1_555 yes
H(22B) C(22) H(22C) 113.23(3) 1_555 1_555 1_555 yes
C(123) C(23) H(23A) 112.71(5) 1_555 1_555 1_555 yes
C(123) C(23) H(23B) 112.54(3) 1_555 1_555 1_555 yes
C(123) C(23) H(23C) 109.27(4) 1_555 1_555 1_555 yes
H(23A) C(23) H(23B) 106.72(4) 1_555 1_555 1_555 yes
H(23A) C(23) H(23C) 107.62(4) 1_555 1_555 1_555 yes
H(23B) C(23) H(23C) 107.74(5) 1_555 1_555 1_555 yes
CL(1) C(111) C(112) 118.477(17) 1_555 1_555 1_555 yes
CL(1) C(111) C(113) 118.123(18) 1_555 1_555 3_666 yes
C(112) C(111) C(113) 123.40(2) 1_555 1_555 3_666 yes
O(2) C(112) C(111) 125.31(3) 1_555 1_555 1_555 yes
O(3) C(113) C(111) 125.26(2) 1_555 1_555 3_666 yes

loop_
_geom_bond_atom_site_label_1
_geom_bond_atom_site_label_2
_geom_bond_distance
_geom_bond_site_symmetry_1
_geom_bond_site_symmetry_2
_geom_bond_publ_flag
CL(1) C(111) 1.7375(2) 1_555 1_555 yes
O(2) C(112) 1.2480(3) 1_555 1_555 yes
O(3) C(113) 1.2505(4) 1_555 1_555 yes
N(125) C(124) 1.3530(9) 1_555 1_555 yes
N(125) C(126) 1.3308(9) 1_555 1_555 yes
N(125) H(125) 1.0330(3) 1_555 1_555 yes
C(121) C(122) 1.4015(4) 1_555 1_555 yes
C(121) C(126) 1.3785(5) 1_555 1_555 yes
C(121) H(121) 1.0830(4) 1_555 1_555 yes
C(122) C(123) 1.4064(4) 1_555 1_555 yes
C(122) C(22) 1.4975(4) 1_555 1_555 yes
C(123) C(124) 1.3910(5) 1_555 1_555 yes
C(123) C(23) 1.4953(6) 1_555 1_555 yes
C(124) H(124) 1.0830(5) 1_555 1_555 yes
C(126) H(126) 1.0830(4) 1_555 1_555 yes
C(22) H(22A) 1.0590(3) 1_555 1_555 yes
C(22) H(22B) 1.0590(3) 1_555 1_555 yes
C(22) H(22C) 1.0590(4) 1_555 1_555 yes
C(23) H(23A) 1.0590(5) 1_555 1_555 yes
C(23) H(23B) 1.0590(6) 1_555 1_555 yes
C(23) H(23C) 1.0590(5) 1_555 1_555 yes
C(111) C(112) 1.4064(3) 1_555 1_555 yes
C(111) C(113) 1.4052(3) 1_555 3_666 yes

loop_
_geom_torsion_atom_site_label_1
_geom_torsion_atom_site_label_2
_geom_torsion_atom_site_label_3
_geom_torsion_atom_site_label_4
_geom_torsion
_geom_torsion_site_symmetry_1
_geom_torsion_site_symmetry_2
_geom_torsion_site_symmetry_3
_geom_torsion_site_symmetry_4
_geom_torsion_publ_flag
C(124) N(125) C(126) C(121) -0.83(5) 1_555 1_555 1_555 1_555 yes
C(126) N(125) C(124) C(123) 1.03(5) 1_555 1_555 1_555 1_555 yes
C(126) N(125) C(124) H(124) 179.03(8) 1_555 1_555 1_555 1_555 yes
C(124) N(125) C(126) H(126) 177.43(8) 1_555 1_555 1_555 1_555 yes
H(125) N(125) C(124) C(123) 175.96(7) 1_555 1_555 1_555 1_555 yes
H(125) N(125) C(124) H(124) -6.03(4) 1_555 1_555 1_555 1_555 yes
H(125) N(125) C(126) C(121) -175.21(8) 1_555 1_555 1_555 1_555 yes
H(125) N(125) C(126) H(126) 3.06(5) 1_555 1_555 1_555 1_555 yes
C(122) C(121) C(126) N(125) -1.27(4) 1_555 1_555 1_555 1_555 yes
C(126) C(121) C(122) C(123) 3.12(3) 1_555 1_555 1_555 1_555 yes
C(126) C(121) C(122) C(22) -175.59(5) 1_555 1_555 1_555 1_555 yes
C(122) C(121) C(126) H(126) -179.28(7) 1_555 1_555 1_555 1_555 yes
H(121) C(121) C(122) C(123) -175.75(5) 1_555 1_555 1_555 1_555 yes
H(121) C(121) C(122) C(22) 5.54(3) 1_555 1_555 1_555 1_555 yes
H(121) C(121) C(126) N(125) 177.68(6) 1_555 1_555 1_555 1_555 yes
H(121) C(121) C(126) H(126) -0.33(4) 1_555 1_555 1_555 1_555 yes
C(121) C(122) C(123) C(124) -2.87(3) 1_555 1_555 1_555 1_555 yes
C(121) C(122) C(123) C(23) 176.68(5) 1_555 1_555 1_555 1_555 yes
C(121) C(122) C(22) H(22A) 115.97(4) 1_555 1_555 1_555 1_555 yes
C(121) C(122) C(22) H(22B) -126.84(4) 1_555 1_555 1_555 1_555 yes
C(121) C(122) C(22) H(22C) 0.18(3) 1_555 1_555 1_555 1_555 yes
C(22) C(122) C(123) C(124) 175.85(5) 1_555 1_555 1_555 1_555 yes
C(22) C(122) C(123) C(23) -4.60(3) 1_555 1_555 1_555 1_555 yes
C(123) C(122) C(22) H(22A) -62.72(3) 1_555 1_555 1_555 1_555 yes
C(123) C(122) C(22) H(22B) 54.47(3) 1_555 1_555 1_555 1_555 yes
C(123) C(122) C(22) H(22C) -178.51(4) 1_555 1_555 1_555 1_555 yes
C(122) C(123) C(124) N(125) 0.88(4) 1_555 1_555 1_555 1_555 yes
C(122) C(123) C(124) H(124) -177.07(6) 1_555 1_555 1_555 1_555 yes
C(122) C(123) C(23) H(23A) 173.95(6) 1_555 1_555 1_555 1_555 yes
C(122) C(123) C(23) H(23B) 53.19(4) 1_555 1_555 1_555 1_555 yes
C(122) C(123) C(23) H(23C) -66.45(4) 1_555 1_555 1_555 1_555 yes
C(23) C(123) C(124) N(125) -178.68(7) 1_555 1_555 1_555 1_555 yes
C(23) C(123) C(124) H(124) 3.36(4) 1_555 1_555 1_555 1_555 yes
C(124) C(123) C(23) H(23A) -6.51(4) 1_555 1_555 1_555 1_555 yes
C(124) C(123) C(23) H(23B) -127.27(6) 1_555 1_555 1_555 1_555 yes
C(124) C(123) C(23) H(23C) 113.10(5) 1_555 1_555 1_555 1_555 yes
CL(1) C(111) C(112) O(2) -0.18(3) 1_555 1_555 1_555 1_555 yes
C(113) C(111) C(112) O(2) 179.93(4) 3_666 1_555 1_555 1_555 yes
